data_7015147
loop_
_publ_author_name
'Saha, Rajat'
'Biswas, Susobhan'
'Steele, Ian M.'
'Dey, Kamalendu'
'Mostafa, Golam'

_publ_section_title
;
 A supramolecular spin crossover Fe(III) complex and its Cr(III)
 isomer: stabilization of water-chloride cluster within supramolecular
 host.
;
_journal_issue 13
_journal_name_full 'Dalton transactions (Cambridge, England : 2003)'
_journal_page_first 3166
_journal_page_last 3175
_journal_paper_doi 10.1039/c0dt01256d
_journal_volume 40
_journal_year 2011
_chemical_formula_moiety 'C18 H30 Fe N8 O4 S2, 3(H2 O), Cl'
_chemical_formula_sum 'C18 H36 Cl Fe N8 O7 S2'
_chemical_formula_weight 631.97
_chemical_name_systematic
;
?
;
_space_group_IT_number 14
_symmetry_cell_setting monoclinic
_symmetry_Int_Tables_number 14
_symmetry_space_group_name_Hall '-P 2ybc'
_symmetry_space_group_name_H-M 'P 1 21/c 1'
_atom_sites_solution_hydrogens geom
_atom_sites_solution_primary direct
_atom_sites_solution_secondary difmap
_audit_creation_method SHELXL-97
_cell_angle_alpha 90.00
_cell_angle_beta 97.217(4)
_cell_angle_gamma 90.00
_cell_formula_units_Z 4
_cell_length_a 15.370(4)
_cell_length_b 22.703(5)
_cell_length_c 7.9312(19)
_cell_measurement_reflns_used 6672
_cell_measurement_temperature 100(2)
_cell_measurement_theta_max 28.32
_cell_measurement_theta_min 1.61
_cell_volume 2745.6(11)
_computing_cell_refinement 'Bruker SMART'
_computing_data_collection 'Bruker SMART'
_computing_data_reduction 'Bruker SHELXTL'
_computing_molecular_graphics 'Ortep-3 for windows (Farrugia, 1997)'
_computing_publication_material 'Platon99 (Spek, 1999)'
_computing_structure_refinement 'SHELXL-97 (Sheldrick, 1997)'
_computing_structure_solution 'SHELXS-97 (Sheldrick, 1997)'
_diffrn_ambient_temperature 100(2)
_diffrn_measured_fraction_theta_full 0.974
_diffrn_measured_fraction_theta_max 0.974
_diffrn_radiation_monochromator graphite
_diffrn_radiation_source 'fine-focus sealed tube'
_diffrn_radiation_type MoK\a
_diffrn_radiation_wavelength 0.71073
_diffrn_reflns_av_R_equivalents 0.0519
_diffrn_reflns_av_sigmaI/netI 0.0606
_diffrn_reflns_limit_h_max 20
_diffrn_reflns_limit_h_min -20
_diffrn_reflns_limit_k_max 29
_diffrn_reflns_limit_k_min -30
_diffrn_reflns_limit_l_max 10
_diffrn_reflns_limit_l_min -10
_diffrn_reflns_number 32330
_diffrn_reflns_theta_full 28.32
_diffrn_reflns_theta_max 28.32
_diffrn_reflns_theta_min 1.61
_exptl_absorpt_coefficient_mu 0.852
_exptl_absorpt_correction_T_max 0.910
_exptl_absorpt_correction_T_min 0.795
_exptl_absorpt_correction_type empirical
_exptl_crystal_colour Brown
_exptl_crystal_density_diffrn 1.529
_exptl_crystal_density_method 'not measured'
_exptl_crystal_description Rhombohedral
_exptl_crystal_F_000 1324
_exptl_crystal_size_max 0.26
_exptl_crystal_size_mid 0.20
_exptl_crystal_size_min 0.12
_refine_diff_density_max 0.620
_refine_diff_density_min -0.565
_refine_diff_density_rms 0.085
_refine_ls_extinction_method none
_refine_ls_goodness_of_fit_ref 0.959
_refine_ls_hydrogen_treatment mixed
_refine_ls_matrix_type full
_refine_ls_number_parameters 358
_refine_ls_number_reflns 6672
_refine_ls_number_restraints 3
_refine_ls_restrained_S_all 0.960
_refine_ls_R_factor_all 0.0619
_refine_ls_R_factor_gt 0.0435
_refine_ls_shift/su_max 0.005
_refine_ls_shift/su_mean 0.000
_refine_ls_structure_factor_coef Fsqd
_refine_ls_weighting_details 'calc w=1/[\s^2^(Fo^2^)+(0.0438P)^2^+0.0000P] where P=(Fo^2^+2Fc^2^)/3'
_refine_ls_weighting_scheme calc
_refine_ls_wR_factor_gt 0.0929
_refine_ls_wR_factor_ref 0.0985
_reflns_number_gt 5049
_reflns_number_total 6672
_reflns_threshold_expression >2sigma(I)
_cod_data_source_file c0dt01256d.txt
_cod_data_source_block sb42x
_cod_depositor_comments
;
The following automatic conversions were performed:
'_symmetry_cell_setting' value 'Monoclinic' changed to 'monoclinic'
according to '/home/saulius/struct/CIF-dictionaries/cif_core.dic'
dictionary named 'cif_core.dic' version 2.4.1 from 2010-06-29.

Automatic conversion script
Id: cif_fix_enum 1555 2011-01-17 13:19:09Z saulius 
;
_cod_original_sg_symbol_H-M 'P 21/c'
_cod_database_code 7015147

loop_
_symmetry_equiv_pos_as_xyz
'x, y, z'
'-x, y+1/2, -z+1/2'
'-x, -y, -z'
'x, -y-1/2, z-1/2'

loop_
_atom_site_label
_atom_site_type_symbol
_atom_site_fract_x
_atom_site_fract_y
_atom_site_fract_z
_atom_site_U_iso_or_equiv
_atom_site_adp_type
_atom_site_occupancy
_atom_site_symmetry_multiplicity
_atom_site_calc_flag
_atom_site_refinement_flags
_atom_site_disorder_assembly
_atom_site_disorder_group
C5 C 0.15167(15) 0.41176(10) 0.6102(3) 0.0165(5) Uani 1 1 d . . .
C6 C 0.06520(16) 0.39985(11) 0.3276(3) 0.0205(5) Uani 1 1 d . . .
H6A H 0.0648 0.4434 0.3252 0.025 Uiso 1 1 calc R . .
H6B H 0.0045 0.3858 0.2944 0.025 Uiso 1 1 calc R . .
C7 C 0.12441(17) 0.37659(11) 0.2053(3) 0.0229(6) Uani 1 1 d . . .
H7A H 0.1028 0.3901 0.0888 0.027 Uiso 1 1 calc R . .
H7B H 0.1843 0.3924 0.2359 0.027 Uiso 1 1 calc R . .
C8 C 0.15853(18) 0.29304(11) 0.3760(3) 0.0269(6) Uani 1 1 d . . .
H8A H 0.2194 0.3069 0.4083 0.032 Uiso 1 1 calc R . .
H8B H 0.1591 0.2494 0.3759 0.032 Uiso 1 1 calc R . .
C9 C 0.10174(17) 0.31462(10) 0.5040(3) 0.0225(6) Uani 1 1 d . . .
H9A H 0.0421 0.2979 0.4783 0.027 Uiso 1 1 calc R . .
H9B H 0.1264 0.3015 0.6192 0.027 Uiso 1 1 calc R . .
C3 C 0.30491(15) 0.40031(10) 0.9623(3) 0.0179(5) Uani 1 1 d . . .
C4 C 0.31040(17) 0.33647(11) 1.0026(3) 0.0256(6) Uani 1 1 d . . .
H4A H 0.2584 0.3245 1.0538 0.038 Uiso 1 1 calc R . .
H4B H 0.3631 0.3288 1.0827 0.038 Uiso 1 1 calc R . .
H4C H 0.3134 0.3140 0.8980 0.038 Uiso 1 1 calc R . .
C1 C 0.36137(15) 0.44459(11) 1.0515(3) 0.0182(5) Uani 1 1 d . . .
C2 C 0.43165(17) 0.42981(11) 1.1930(3) 0.0253(6) Uani 1 1 d . . .
H2A H 0.4776 0.4069 1.1482 0.038 Uiso 1 1 calc R . .
H2B H 0.4065 0.4066 1.2792 0.038 Uiso 1 1 calc R . .
H2C H 0.4569 0.4662 1.2443 0.038 Uiso 1 1 calc R . .
C14 C 0.13480(15) 0.59063(10) 0.9620(3) 0.0167(5) Uani 1 1 d . . .
C15 C 0.04514(16) 0.59377(11) 1.1991(3) 0.0193(5) Uani 1 1 d . . .
H15A H 0.0521 0.5504 1.2003 0.023 Uiso 1 1 calc R . .
H15B H -0.0176 0.6030 1.2020 0.023 Uiso 1 1 calc R . .
C16 C 0.09987(17) 0.62043(11) 1.3526(3) 0.0235(6) Uani 1 1 d . . .
H16A H 0.0799 0.6048 1.4578 0.028 Uiso 1 1 calc R . .
H16B H 0.1621 0.6091 1.3524 0.028 Uiso 1 1 calc R . .
C17 C 0.12124(18) 0.70670(11) 1.2007(3) 0.0263(6) Uani 1 1 d . . .
H17A H 0.1838 0.6969 1.1986 0.032 Uiso 1 1 calc R . .
H17B H 0.1157 0.7501 1.2021 0.032 Uiso 1 1 calc R . .
C18 C 0.06798(17) 0.68261(10) 1.0434(3) 0.0215(5) Uani 1 1 d . . .
H18A H 0.0059 0.6947 1.0405 0.026 Uiso 1 1 calc R . .
H18B H 0.0904 0.6985 0.9408 0.026 Uiso 1 1 calc R . .
C12 C 0.28324(15) 0.61604(10) 0.6806(3) 0.0167(5) Uani 1 1 d . . .
C13 C 0.27558(16) 0.68031(10) 0.6420(3) 0.0219(6) Uani 1 1 d . . .
H13A H 0.2185 0.6883 0.5762 0.033 Uiso 1 1 calc R . .
H13B H 0.3224 0.6921 0.5759 0.033 Uiso 1 1 calc R . .
H13C H 0.2808 0.7026 0.7485 0.033 Uiso 1 1 calc R . .
C10 C 0.34391(15) 0.57681(11) 0.6103(3) 0.0182(5) Uani 1 1 d . . .
C11 C 0.40248(17) 0.59724(11) 0.4862(3) 0.0248(6) Uani 1 1 d . . .
H11A H 0.4413 0.5650 0.4613 0.037 Uiso 1 1 calc R . .
H11B H 0.4379 0.6305 0.5345 0.037 Uiso 1 1 calc R . .
H11C H 0.3669 0.6097 0.3810 0.037 Uiso 1 1 calc R . .
Fe1 Fe 0.24930(2) 0.506189(14) 0.81050(4) 0.01497(10) Uani 1 1 d . . .
N4 N 0.09729(13) 0.37913(9) 0.4988(2) 0.0188(4) Uani 1 1 d . . .
N3 N 0.19770(12) 0.38435(8) 0.7383(2) 0.0169(4) Uani 1 1 d . . .
N2 N 0.25100(12) 0.42254(8) 0.8376(2) 0.0156(4) Uani 1 1 d . . .
N1 N 0.34496(13) 0.49755(9) 0.9958(2) 0.0181(4) Uani 1 1 d . . .
N8 N 0.07422(13) 0.61817(8) 1.0445(2) 0.0182(4) Uani 1 1 d . . .
N7 N 0.17465(12) 0.62226(9) 0.8546(2) 0.0172(4) Uani 1 1 d . . .
N6 N 0.23514(12) 0.58927(8) 0.7827(2) 0.0157(4) Uani 1 1 d . . .
N5 N 0.33970(13) 0.52301(9) 0.6633(2) 0.0181(4) Uani 1 1 d . . .
O2 O 0.12717(12) 0.31391(7) 0.2088(2) 0.0264(4) Uani 1 1 d . . .
O1 O 0.40104(12) 0.53982(8) 1.0724(2) 0.0284(4) Uani 1 1 d . . .
H2 H 0.3834 0.5734 1.0389 0.043 Uiso 1 1 calc R . .
O4 O 0.09251(12) 0.68289(8) 1.3509(2) 0.0257(4) Uani 1 1 d . . .
O3 O 0.39557(12) 0.48439(8) 0.5964(2) 0.0257(4) Uani 1 1 d . . .
H4 H 0.3991 0.4531 0.6533 0.038 Uiso 1 1 calc R . .
O1W O 0.42651(13) 0.38124(9) 0.7196(3) 0.0357(5) Uani 1 1 d . . .
O2W O 0.40302(15) 0.20192(10) -0.0282(3) 0.0496(6) Uani 1 1 d . . .
O3W O 0.49267(14) 0.72691(10) 0.7841(3) 0.0446(6) Uani 1 1 d . . .
S2 S 0.15442(4) 0.48813(3) 0.58042(8) 0.01902(14) Uani 1 1 d . . .
S1 S 0.15395(4) 0.51558(3) 0.99769(8) 0.01895(14) Uani 1 1 d . . .
Cl1 Cl 0.39556(5) 0.67008(3) 0.06402(9) 0.03721(19) Uani 1 1 d . . .
H1W1 H 0.478(2) 0.3698(14) 0.771(4) 0.045 Uiso 1 1 d . . .
H2W1 H 0.3982(18) 0.3595(10) 0.6349(4) 0.045 Uiso 1 1 d . . .
H1W2 H 0.4347(14) 0.2251(10) 0.0593(3) 0.045 Uiso 1 1 d . . .
H2W2 H 0.4388(19) 0.2094(13) -0.1217(4) 0.045 Uiso 1 1 d . . .
H1W3 H 0.4589(16) 0.7616(13) 0.7259(3) 0.045 Uiso 1 1 d . . .
H2W3 H 0.4526(16) 0.7095(11) 0.8705(4) 0.045 Uiso 1 1 d . . .

loop_
_atom_site_aniso_label
_atom_site_aniso_U_11
_atom_site_aniso_U_22
_atom_site_aniso_U_33
_atom_site_aniso_U_23
_atom_site_aniso_U_13
_atom_site_aniso_U_12
C5 0.0158(12) 0.0171(12) 0.0174(12) -0.0004(10) 0.0056(10) 0.0000(9)
C6 0.0239(13) 0.0175(13) 0.0185(12) 0.0010(10) -0.0040(10) -0.0005(10)
C7 0.0277(14) 0.0203(14) 0.0202(13) 0.0008(11) 0.0014(11) -0.0025(11)
C8 0.0330(15) 0.0191(14) 0.0270(15) -0.0001(11) -0.0022(12) 0.0027(11)
C9 0.0282(14) 0.0177(13) 0.0201(13) 0.0009(10) -0.0023(11) -0.0044(11)
C3 0.0177(12) 0.0200(13) 0.0161(12) -0.0008(10) 0.0031(10) 0.0005(10)
C4 0.0283(14) 0.0208(14) 0.0258(14) 0.0019(11) -0.0038(11) -0.0002(11)
C1 0.0175(12) 0.0208(13) 0.0162(12) 0.0008(10) 0.0015(10) 0.0016(10)
C2 0.0243(14) 0.0251(14) 0.0245(14) -0.0013(11) -0.0046(11) -0.0014(11)
C14 0.0171(12) 0.0153(12) 0.0161(12) -0.0018(10) -0.0036(10) -0.0013(9)
C15 0.0207(13) 0.0187(13) 0.0193(13) 0.0016(10) 0.0056(10) 0.0009(10)
C16 0.0269(14) 0.0231(14) 0.0204(13) 0.0016(11) 0.0023(11) 0.0036(11)
C17 0.0311(15) 0.0204(14) 0.0283(15) -0.0001(11) 0.0073(12) -0.0011(11)
C18 0.0275(14) 0.0170(13) 0.0210(13) 0.0023(10) 0.0065(11) 0.0054(11)
C12 0.0172(12) 0.0183(13) 0.0140(12) -0.0001(10) -0.0004(9) -0.0021(10)
C13 0.0249(14) 0.0201(14) 0.0208(13) 0.0021(11) 0.0029(11) -0.0024(11)
C10 0.0170(12) 0.0222(13) 0.0147(12) -0.0006(10) -0.0004(9) -0.0027(10)
C11 0.0265(14) 0.0267(15) 0.0223(14) 0.0018(11) 0.0071(11) -0.0001(11)
Fe1 0.01601(18) 0.01440(18) 0.01436(17) -0.00087(14) 0.00134(13) 0.00009(14)
N4 0.0224(11) 0.0148(11) 0.0181(10) -0.0014(8) -0.0017(9) -0.0028(8)
N3 0.0182(10) 0.0150(10) 0.0167(10) -0.0008(8) -0.0008(8) -0.0015(8)
N2 0.0157(10) 0.0174(10) 0.0142(10) -0.0013(8) 0.0032(8) -0.0002(8)
N1 0.0180(10) 0.0191(11) 0.0170(10) -0.0046(9) 0.0016(8) -0.0027(8)
N8 0.0220(11) 0.0154(11) 0.0178(10) 0.0001(8) 0.0054(9) 0.0024(8)
N7 0.0172(10) 0.0174(11) 0.0174(10) -0.0009(8) 0.0031(8) 0.0009(8)
N6 0.0158(10) 0.0163(10) 0.0144(10) -0.0016(8) -0.0010(8) -0.0005(8)
N5 0.0172(10) 0.0205(11) 0.0165(10) -0.0030(9) 0.0024(8) 0.0018(8)
O2 0.0375(11) 0.0193(10) 0.0216(10) -0.0018(8) 0.0008(8) 0.0016(8)
O1 0.0293(11) 0.0211(10) 0.0314(11) -0.0030(8) -0.0099(8) -0.0054(8)
O4 0.0340(11) 0.0228(10) 0.0200(9) -0.0034(8) 0.0025(8) 0.0011(8)
O3 0.0283(10) 0.0229(10) 0.0278(10) 0.0004(8) 0.0117(8) 0.0063(8)
O1W 0.0304(11) 0.0365(12) 0.0414(13) 0.0033(10) 0.0090(10) 0.0053(10)
O2W 0.0476(14) 0.0435(14) 0.0552(15) -0.0050(12) -0.0040(12) 0.0000(11)
O3W 0.0446(14) 0.0475(14) 0.0408(13) 0.0087(11) 0.0015(11) 0.0069(11)
S2 0.0217(3) 0.0148(3) 0.0193(3) 0.0003(2) -0.0025(2) -0.0001(2)
S1 0.0224(3) 0.0145(3) 0.0211(3) 0.0012(2) 0.0072(3) 0.0014(2)
Cl1 0.0536(5) 0.0240(4) 0.0302(4) 0.0005(3) -0.0099(3) -0.0021(3)

loop_
_atom_type_symbol
_atom_type_description
_atom_type_scat_dispersion_real
_atom_type_scat_dispersion_imag
_atom_type_scat_source
C C 0.0033 0.0016 'International Tables Vol C Tables 4.2.6.8 and 6.1.1.4'
H H 0.0000 0.0000 'International Tables Vol C Tables 4.2.6.8 and 6.1.1.4'
N N 0.0061 0.0033 'International Tables Vol C Tables 4.2.6.8 and 6.1.1.4'
O O 0.0106 0.0060 'International Tables Vol C Tables 4.2.6.8 and 6.1.1.4'
S S 0.1246 0.1234 'International Tables Vol C Tables 4.2.6.8 and 6.1.1.4'
Fe Fe 0.3463 0.8444 'International Tables Vol C Tables 4.2.6.8 and 6.1.1.4'
Cl Cl 0.1484 0.1585 'International Tables Vol C Tables 4.2.6.8 and 6.1.1.4'

loop_
_geom_angle_atom_site_label_1
_geom_angle_atom_site_label_2
_geom_angle_atom_site_label_3
_geom_angle
_geom_angle_site_symmetry_1
_geom_angle_site_symmetry_3
_geom_angle_publ_flag
N3 C5 N4 118.1(2) . . ?
N3 C5 S2 123.47(18) . . ?
N4 C5 S2 118.40(17) . . ?
N4 C6 C7 108.9(2) . . ?
N4 C6 H6A 109.9 . . ?
C7 C6 H6A 109.9 . . ?
N4 C6 H6B 109.9 . . ?
C7 C6 H6B 109.9 . . ?
H6A C6 H6B 108.3 . . ?
O2 C7 C6 110.9(2) . . ?
O2 C7 H7A 109.5 . . ?
C6 C7 H7A 109.5 . . ?
O2 C7 H7B 109.5 . . ?
C6 C7 H7B 109.5 . . ?
H7A C7 H7B 108.1 . . ?
O2 C8 C9 111.2(2) . . ?
O2 C8 H8A 109.4 . . ?
C9 C8 H8A 109.4 . . ?
O2 C8 H8B 109.4 . . ?
C9 C8 H8B 109.4 . . ?
H8A C8 H8B 108.0 . . ?
N4 C9 C8 109.6(2) . . ?
N4 C9 H9A 109.8 . . ?
C8 C9 H9A 109.7 . . ?
N4 C9 H9B 109.7 . . ?
C8 C9 H9B 109.7 . . ?
H9A C9 H9B 108.2 . . ?
N2 C3 C1 112.6(2) . . ?
N2 C3 C4 123.5(2) . . ?
C1 C3 C4 123.8(2) . . ?
C3 C4 H4A 109.5 . . ?
C3 C4 H4B 109.5 . . ?
H4A C4 H4B 109.5 . . ?
C3 C4 H4C 109.5 . . ?
H4A C4 H4C 109.5 . . ?
H4B C4 H4C 109.5 . . ?
N1 C1 C3 113.4(2) . . ?
N1 C1 C2 123.8(2) . . ?
C3 C1 C2 122.8(2) . . ?
C1 C2 H2A 109.5 . . ?
C1 C2 H2B 109.5 . . ?
H2A C2 H2B 109.5 . . ?
C1 C2 H2C 109.5 . . ?
H2A C2 H2C 109.5 . . ?
H2B C2 H2C 109.5 . . ?
N7 C14 N8 117.5(2) . . ?
N7 C14 S1 123.52(18) . . ?
N8 C14 S1 118.92(18) . . ?
N8 C15 C16 108.9(2) . . ?
N8 C15 H15A 109.9 . . ?
C16 C15 H15A 109.9 . . ?
N8 C15 H15B 109.9 . . ?
C16 C15 H15B 109.9 . . ?
H15A C15 H15B 108.3 . . ?
O4 C16 C15 110.8(2) . . ?
O4 C16 H16A 109.5 . . ?
C15 C16 H16A 109.5 . . ?
O4 C16 H16B 109.5 . . ?
C15 C16 H16B 109.5 . . ?
H16A C16 H16B 108.1 . . ?
O4 C17 C18 111.2(2) . . ?
O4 C17 H17A 109.4 . . ?
C18 C17 H17A 109.4 . . ?
O4 C17 H17B 109.4 . . ?
C18 C17 H17B 109.4 . . ?
H17A C17 H17B 108.0 . . ?
N8 C18 C17 109.2(2) . . ?
N8 C18 H18A 109.8 . . ?
C17 C18 H18A 109.8 . . ?
N8 C18 H18B 109.8 . . ?
C17 C18 H18B 109.8 . . ?
H18A C18 H18B 108.3 . . ?
N6 C12 C10 113.1(2) . . ?
N6 C12 C13 122.9(2) . . ?
C10 C12 C13 124.0(2) . . ?
C12 C13 H13A 109.5 . . ?
C12 C13 H13B 109.5 . . ?
H13A C13 H13B 109.5 . . ?
C12 C13 H13C 109.5 . . ?
H13A C13 H13C 109.5 . . ?
H13B C13 H13C 109.5 . . ?
N5 C10 C12 113.2(2) . . ?
N5 C10 C11 124.5(2) . . ?
C12 C10 C11 122.3(2) . . ?
C10 C11 H11A 109.5 . . ?
C10 C11 H11B 109.5 . . ?
H11A C11 H11B 109.5 . . ?
C10 C11 H11C 109.5 . . ?
H11A C11 H11C 109.5 . . ?
H11B C11 H11C 109.5 . . ?
N6 Fe1 N2 174.25(8) . . ?
N6 Fe1 N1 104.49(8) . . ?
N2 Fe1 N1 79.47(8) . . ?
N6 Fe1 N5 79.51(8) . . ?
N2 Fe1 N5 105.06(8) . . ?
N1 Fe1 N5 86.84(8) . . ?
N6 Fe1 S1 84.67(6) . . ?
N2 Fe1 S1 91.20(6) . . ?
N1 Fe1 S1 90.23(6) . . ?
N5 Fe1 S1 162.63(6) . . ?
N6 Fe1 S2 91.94(6) . . ?
N2 Fe1 S2 84.70(6) . . ?
N1 Fe1 S2 162.12(6) . . ?
N5 Fe1 S2 89.32(6) . . ?
S1 Fe1 S2 98.40(3) . . ?
C5 N4 C6 122.5(2) . . ?
C5 N4 C9 120.2(2) . . ?
C6 N4 C9 110.90(18) . . ?
C5 N3 N2 111.60(19) . . ?
C3 N2 N3 117.8(2) . . ?
C3 N2 Fe1 117.81(16) . . ?
N3 N2 Fe1 124.39(15) . . ?
C1 N1 O1 114.33(19) . . ?
C1 N1 Fe1 116.47(16) . . ?
O1 N1 Fe1 129.13(15) . . ?
C14 N8 C15 122.0(2) . . ?
C14 N8 C18 120.4(2) . . ?
C15 N8 C18 110.84(18) . . ?
C14 N7 N6 111.36(19) . . ?
C12 N6 N7 117.9(2) . . ?
C12 N6 Fe1 117.65(16) . . ?
N7 N6 Fe1 124.39(15) . . ?
C10 N5 O3 114.5(2) . . ?
C10 N5 Fe1 116.40(16) . . ?
O3 N5 Fe1 128.84(15) . . ?
C7 O2 C8 110.77(18) . . ?
N1 O1 H2 109.5 . . ?
C16 O4 C17 110.68(18) . . ?
N5 O3 H4 109.5 . . ?
H2W1 O1W H1W1 120(3) . . ?
H1W2 O2W H2W2 99.6(18) . . ?
H1W3 O3W H2W3 106(2) . . ?
C5 S2 Fe1 95.52(8) . . ?
C14 S1 Fe1 95.57(8) . . ?

loop_
_geom_bond_atom_site_label_1
_geom_bond_atom_site_label_2
_geom_bond_distance
_geom_bond_site_symmetry_2
_geom_bond_publ_flag
C5 N3 1.319(3) . ?
C5 N4 1.358(3) . ?
C5 S2 1.751(2) . ?
C6 N4 1.462(3) . ?
C6 C7 1.507(3) . ?
C6 H6A 0.9900 . ?
C6 H6B 0.9900 . ?
C7 O2 1.424(3) . ?
C7 H7A 0.9900 . ?
C7 H7B 0.9900 . ?
C8 O2 1.433(3) . ?
C8 C9 1.502(3) . ?
C8 H8A 0.9900 . ?
C8 H8B 0.9900 . ?
C9 N4 1.467(3) . ?
C9 H9A 0.9900 . ?
C9 H9B 0.9900 . ?
C3 N2 1.309(3) . ?
C3 C1 1.453(3) . ?
C3 C4 1.484(3) . ?
C4 H4A 0.9800 . ?
C4 H4B 0.9800 . ?
C4 H4C 0.9800 . ?
C1 N1 1.295(3) . ?
C1 C2 1.495(3) . ?
C2 H2A 0.9800 . ?
C2 H2B 0.9800 . ?
C2 H2C 0.9800 . ?
C14 N7 1.322(3) . ?
C14 N8 1.356(3) . ?
C14 S1 1.746(2) . ?
C15 N8 1.465(3) . ?
C15 C16 1.517(3) . ?
C15 H15A 0.9900 . ?
C15 H15B 0.9900 . ?
C16 O4 1.422(3) . ?
C16 H16A 0.9900 . ?
C16 H16B 0.9900 . ?
C17 O4 1.427(3) . ?
C17 C18 1.507(3) . ?
C17 H17A 0.9900 . ?
C17 H17B 0.9900 . ?
C18 N8 1.466(3) . ?
C18 H18A 0.9900 . ?
C18 H18B 0.9900 . ?
C12 N6 1.313(3) . ?
C12 C10 1.451(3) . ?
C12 C13 1.492(3) . ?
C13 H13A 0.9800 . ?
C13 H13B 0.9800 . ?
C13 H13C 0.9800 . ?
C10 N5 1.296(3) . ?
C10 C11 1.489(3) . ?
C11 H11A 0.9800 . ?
C11 H11B 0.9800 . ?
C11 H11C 0.9800 . ?
Fe1 N6 1.908(2) . ?
Fe1 N2 1.911(2) . ?
Fe1 N1 1.954(2) . ?
Fe1 N5 1.961(2) . ?
Fe1 S1 2.2236(8) . ?
Fe1 S2 2.2262(8) . ?
N3 N2 1.372(3) . ?
N1 O1 1.379(2) . ?
N7 N6 1.372(3) . ?
N5 O3 1.379(2) . ?
O1 H2 0.8400 . ?
O3 H4 0.8400 . ?
O1W H2W1 0.900(16) . ?
O1W H1W1 0.88(3) . ?
O2W H1W2 0.954(16) . ?
O2W H2W2 0.99(2) . ?
O3W H1W3 1.02(3) . ?
O3W H2W3 1.054(19) . ?
